data_7063374
loop_
_publ_author_name
'Amoiridis, Angelos'
'Papanikolaou, Michael'
'Drouza, Chryssoula'
'Kabanos, Themistoklis A.'
'Keramidas, Anastasios D.'

_publ_section_title
;
 Spectroscopically labelled hydroxylamino-triazine (BHT) siderophores
 toward the quantification of iron(iii), vanadium(v) and uranium(vi) hard
 metal ions
;
_journal_issue 34
_journal_name_full 'New Journal of Chemistry'
_journal_page_first 14884
_journal_page_last 14895
_journal_paper_doi 10.1039/D4NJ02645D
_journal_volume 48
_journal_year 2024
_chemical_formula_moiety 'C17 H20 N6 Na O7 V'
_chemical_formula_sum 'C17 H20 N6 Na O7 V'
_chemical_formula_weight 494.32
_space_group_crystal_system triclinic
_space_group_IT_number 2
_space_group_name_Hall '-P 1'
_space_group_name_H-M_alt 'P -1'
_atom_sites_solution_hydrogens mixed
_audit_creation_date 2024-07-18
_audit_creation_method
;
Olex2 1.5
(compiled 2021.12.09 svn.r5202d8cf for OlexSys, GUI svn.r6439)
;
_audit_update_record
;
2024-07-19 deposited with the CCDC.	2024-07-30 downloaded from the CCDC.
;
_cell_angle_alpha 79.5520(10)
_cell_angle_beta 81.2120(10)
_cell_angle_gamma 71.4500(10)
_cell_formula_units_Z 2
_cell_length_a 7.03000(10)
_cell_length_b 10.52220(10)
_cell_length_c 14.68810(10)
_cell_measurement_reflns_used 29184
_cell_measurement_temperature 150(2)
_cell_measurement_theta_max 76.2670
_cell_measurement_theta_min 3.0720
_cell_volume 1007.69(2)
_computing_cell_refinement 'CrysAlisPro 1.171.42.90a (Rigaku OD, 2023)'
_computing_data_collection 'CrysAlisPro 1.171.42.90a (Rigaku OD, 2023)'
_computing_data_reduction 'CrysAlisPro 1.171.42.90a (Rigaku OD, 2023)'
_computing_molecular_graphics 'Olex2 1.5 (Dolomanov et al., 2009)'
_computing_publication_material 'Olex2 1.5 (Dolomanov et al., 2009)'
_computing_structure_refinement 'SHELXL 2018/3 (Sheldrick, 2015)'
_diffrn_ambient_temperature 150.15
_diffrn_detector_area_resol_mean 10.0000
_diffrn_measured_fraction_theta_full 0.999
_diffrn_measured_fraction_theta_max 0.950
_diffrn_measurement_device_type 'XtaLAB Synergy, Single source at home/near, HyP'
_diffrn_measurement_method '\w scans'
_diffrn_radiation_type CuK\a
_diffrn_radiation_wavelength 1.54184
_diffrn_reflns_av_R_equivalents 0.0331
_diffrn_reflns_av_unetI/netI 0.0137
_diffrn_reflns_Laue_measured_fraction_full 0.999
_diffrn_reflns_Laue_measured_fraction_max 0.950
_diffrn_reflns_limit_h_max 8
_diffrn_reflns_limit_h_min -8
_diffrn_reflns_limit_k_max 13
_diffrn_reflns_limit_k_min -12
_diffrn_reflns_limit_l_max 18
_diffrn_reflns_limit_l_min -17
_diffrn_reflns_number 37003
_diffrn_reflns_point_group_measured_fraction_full 0.999
_diffrn_reflns_point_group_measured_fraction_max 0.950
_diffrn_reflns_theta_full 67.684
_diffrn_reflns_theta_max 76.718
_diffrn_reflns_theta_min 3.075
_exptl_absorpt_coefficient_mu 4.832
_exptl_absorpt_correction_T_max 1.000
_exptl_absorpt_correction_T_min 0.435
_exptl_absorpt_correction_type gaussian
_exptl_absorpt_process_details
;
CrysAlisPro 1.171.42.90a (Rigaku Oxford Diffraction, 2023)
Numerical absorption correction based on gaussian integration over
a multifaceted crystal model
Empirical absorption correction using spherical harmonics,
implemented in SCALE3 ABSPACK scaling algorithm.
;
_exptl_crystal_colour 'intense orange'
_exptl_crystal_density_diffrn 1.629
_exptl_crystal_description block
_exptl_crystal_F_000 508
_exptl_crystal_size_max 0.235
_exptl_crystal_size_mid 0.114
_exptl_crystal_size_min 0.075
_refine_diff_density_max 0.511
_refine_diff_density_min -0.456
_refine_diff_density_rms 0.086
_refine_ls_extinction_method none
_refine_ls_goodness_of_fit_ref 1.091
_refine_ls_hydrogen_treatment mixed
_refine_ls_matrix_type full
_refine_ls_number_parameters 298
_refine_ls_number_reflns 4044
_refine_ls_number_restraints 0
_refine_ls_restrained_S_all 1.091
_refine_ls_R_factor_all 0.0288
_refine_ls_R_factor_gt 0.0286
_refine_ls_shift/su_max 0.001
_refine_ls_shift/su_mean 0.000
_refine_ls_structure_factor_coef Fsqd
_refine_ls_weighting_details 'w=1/[\s^2^(Fo^2^)+(0.0468P)^2^+0.4451P] where P=(Fo^2^+2Fc^2^)/3'
_refine_ls_weighting_scheme calc
_refine_ls_wR_factor_gt 0.0814
_refine_ls_wR_factor_ref 0.0816
_reflns_Friedel_coverage 0.000
_reflns_number_gt 4000
_reflns_number_total 4044
_reflns_threshold_expression 'I > 2\s(I)'
_cod_data_source_file d4nj02645d2.cif
_cod_data_source_block 4-v-cbht_cif
_cod_depositor_comments 'Adding full bibliography for 7063372--7063376.cif.'
_cod_database_code 7063374
_shelx_shelxl_version_number 2018/3
_shelx_space_group_comment
;
The symmetry employed for this shelxl refinement is uniquely defined
by the following loop, which should always be used as a source of
symmetry information in preference to the above space-group names.
They are only intended as comments.
;
_olex2_refinement_description
;
1. Fixed Uiso
 At 1.2 times of:
  All C(H) groups
 At 1.5 times of:
  All C(H,H,H) groups, All O(H) groups, All O(H,H) groups
2.a Free rotating group:
 O6(H6A,H6B,O5,H5A), O7(H7A,H7B)
2.b Aromatic/amide H refined with riding coordinates:
 C14(H14), C7(H7), C16(H16), C15(H15), C13(H13), C10(H10), C9(H9), C8(H8)
2.c Idealised Me refined as rotating group:
 C2(H2A,H2B,H2C), C1(H1A,H1B,H1C)
;
_olex2_submission_special_instructions 'No special instructions were received'

loop_
_space_group_symop_operation_xyz
'x, y, z'
'-x, -y, -z'

loop_
_atom_site_label
_atom_site_type_symbol
_atom_site_fract_x
_atom_site_fract_y
_atom_site_fract_z
_atom_site_U_iso_or_equiv
_atom_site_adp_type
_atom_site_occupancy
_atom_site_site_symmetry_order
_atom_site_calc_flag
_atom_site_refinement_flags_posn
_atom_site_refinement_flags_adp
_atom_site_refinement_flags_occupancy
_atom_site_disorder_assembly
_atom_site_disorder_group
V1 V 0.74983(4) 0.73374(2) 0.10880(2) 0.02024(9) Uani 1 1 d . . . . .
O3 O 0.57306(16) 0.88123(11) 0.18137(7) 0.0235(2) Uani 1 1 d . . . . .
O6 O 0.21432(17) 0.98406(12) 0.09248(6) 0.0295(3) Uani 1 1 d G . . . .
H6A H 0.319967 0.963126 0.122580 0.044 Uiso 1 1 d G U . . .
H6B H 0.221778 1.054987 0.052810 0.044 Uiso 1 1 d G U . . .
O5 O 0.20962(18) 0.91943(12) -0.14003(6) 0.0268(2) Uani 1 1 d G . . . .
H5A H 0.080471 0.960062 -0.134422 0.040 Uiso 1 1 d G U . . .
O4 O 0.90464(19) 0.54147(11) 0.10776(7) 0.0281(3) Uani 1 1 d . . . . .
O7 O 0.2914(2) 0.57345(13) 0.00314(9) 0.0378(3) Uani 1 1 d G . . . .
H7A H 0.269270 0.534397 -0.039913 0.057 Uiso 1 1 d G U . . .
H7B H 0.216244 0.551038 0.052276 0.057 Uiso 1 1 d G U . . .
N3 N 0.74766(18) 0.65063(12) 0.24136(9) 0.0196(2) Uani 1 1 d . . . . .
N1 N 0.54495(19) 0.84715(13) 0.27806(9) 0.0225(3) Uani 1 1 d . . . . .
O1 O 0.91830(19) 0.80762(12) 0.05851(10) 0.0384(3) Uani 1 1 d . . . . .
N6 N 0.75811(19) 0.48253(12) 0.50962(9) 0.0197(3) Uani 1 1 d . . . . .
O2 O 0.59200(19) 0.74763(15) 0.03428(9) 0.0431(3) Uani 1 1 d . . . . .
N4 N 0.63949(18) 0.67024(12) 0.40084(9) 0.0199(3) Uani 1 1 d . . . . .
N5 N 0.86244(19) 0.45945(12) 0.35471(9) 0.0200(3) Uani 1 1 d . . . . .
N2 N 0.9447(2) 0.46076(13) 0.19317(9) 0.0228(3) Uani 1 1 d . . . . .
C3 C 0.6436(2) 0.72124(15) 0.31083(10) 0.0191(3) Uani 1 1 d . . . . .
C11 C 0.7050(2) 0.45642(15) 0.66894(11) 0.0209(3) Uani 1 1 d . . . . .
C5 C 0.7536(2) 0.54028(15) 0.41681(10) 0.0191(3) Uani 1 1 d . . . . .
C4 C 0.8524(2) 0.52004(15) 0.26666(11) 0.0193(3) Uani 1 1 d . . . . .
C6 C 0.6571(2) 0.54871(15) 0.58794(10) 0.0203(3) Uani 1 1 d . . . . .
C17 C 0.8682(2) 0.34741(15) 0.54377(10) 0.0198(3) Uani 1 1 d . . . . .
C12 C 0.8374(2) 0.33076(15) 0.64128(10) 0.0206(3) Uani 1 1 d . . . . .
C14 C 1.0492(2) 0.10111(16) 0.64786(12) 0.0266(3) Uani 1 1 d . . . . .
H14 H 1.111882 0.016265 0.682422 0.032 Uiso 1 1 calc R U . . .
C7 C 0.5281(2) 0.67954(16) 0.59356(11) 0.0249(3) Uani 1 1 d . . . . .
H7 H 0.494847 0.742923 0.539160 0.030 Uiso 1 1 calc R U . . .
C16 C 0.9897(2) 0.24071(16) 0.49717(11) 0.0251(3) Uani 1 1 d . . . . .
H16 H 1.010892 0.251026 0.431140 0.030 Uiso 1 1 calc R U . . .
C15 C 1.0789(2) 0.11855(16) 0.55101(12) 0.0272(3) Uani 1 1 d . . . . .
H15 H 1.162662 0.044754 0.520680 0.033 Uiso 1 1 calc R U . . .
C13 C 0.9283(2) 0.20732(16) 0.69399(11) 0.0242(3) Uani 1 1 d . . . . .
H13 H 0.907809 0.196380 0.760040 0.029 Uiso 1 1 calc R U . . .
C10 C 0.6264(2) 0.49364(17) 0.75680(11) 0.0262(3) Uani 1 1 d . . . . .
H10 H 0.660367 0.431108 0.811510 0.031 Uiso 1 1 calc R U . . .
C2 C 1.0541(3) 0.32008(16) 0.18966(12) 0.0277(3) Uani 1 1 d . . . . .
H2A H 0.969935 0.276120 0.167299 0.042 Uiso 1 1 calc R U . . .
H2B H 1.088930 0.275400 0.252071 0.042 Uiso 1 1 calc R U . . .
H2C H 1.177788 0.313045 0.147222 0.042 Uiso 1 1 calc R U . . .
C9 C 0.4985(3) 0.62280(18) 0.76276(12) 0.0286(3) Uani 1 1 d . . . . .
H9 H 0.443465 0.649886 0.821905 0.034 Uiso 1 1 calc R U . . .
C1 C 0.4280(2) 0.95417(16) 0.33029(12) 0.0269(3) Uani 1 1 d . . . . .
H1A H 0.491298 1.027006 0.318551 0.040 Uiso 1 1 calc R U . . .
H1B H 0.421853 0.918921 0.396823 0.040 Uiso 1 1 calc R U . . .
H1C H 0.291175 0.989596 0.311112 0.040 Uiso 1 1 calc R U . . .
C8 C 0.4501(2) 0.71362(17) 0.68173(12) 0.0275(3) Uani 1 1 d . . . . .
H8 H 0.360754 0.801829 0.687039 0.033 Uiso 1 1 calc R U . . .
Na1 Na 0.25711(9) 0.79836(6) 0.00733(4) 0.02422(14) Uani 1 1 d . . . . .
H5B H 0.266(4) 0.978(3) -0.1530(17) 0.043(6) Uiso 1 1 d . . . . .

loop_
_atom_site_aniso_label
_atom_site_aniso_U_11
_atom_site_aniso_U_22
_atom_site_aniso_U_33
_atom_site_aniso_U_23
_atom_site_aniso_U_13
_atom_site_aniso_U_12
V1 0.01813(14) 0.01869(14) 0.02095(15) 0.00037(10) -0.00168(10) -0.00330(10)
O3 0.0262(5) 0.0190(5) 0.0215(5) 0.0006(4) -0.0024(4) -0.0033(4)
O6 0.0286(6) 0.0265(6) 0.0280(6) 0.0003(5) -0.0076(5) -0.0006(5)
O5 0.0300(6) 0.0203(5) 0.0277(6) -0.0027(4) -0.0021(5) -0.0050(5)
O4 0.0414(7) 0.0192(5) 0.0186(5) -0.0005(4) -0.0009(5) -0.0040(5)
O7 0.0497(8) 0.0254(6) 0.0338(7) -0.0098(5) -0.0070(6) -0.0006(5)
N3 0.0211(6) 0.0156(6) 0.0214(6) -0.0030(5) -0.0026(5) -0.0040(5)
N1 0.0237(6) 0.0184(6) 0.0211(6) -0.0017(5) -0.0006(5) -0.0017(5)
O1 0.0298(6) 0.0208(6) 0.0562(8) -0.0044(5) 0.0153(6) -0.0056(5)
N6 0.0209(6) 0.0167(6) 0.0201(6) -0.0030(5) -0.0026(5) -0.0034(5)
O2 0.0305(6) 0.0543(9) 0.0368(7) -0.0213(6) -0.0120(5) 0.0103(6)
N4 0.0203(6) 0.0173(6) 0.0212(6) -0.0026(5) -0.0027(5) -0.0042(5)
N5 0.0206(6) 0.0177(6) 0.0207(6) -0.0026(5) -0.0023(5) -0.0044(5)
N2 0.0267(6) 0.0177(6) 0.0208(6) -0.0015(5) -0.0010(5) -0.0033(5)
C3 0.0163(6) 0.0184(7) 0.0237(7) -0.0040(5) -0.0022(5) -0.0063(5)
C11 0.0206(7) 0.0219(7) 0.0225(7) -0.0027(6) -0.0027(6) -0.0095(6)
C5 0.0174(6) 0.0186(7) 0.0227(7) -0.0033(5) -0.0035(5) -0.0066(5)
C4 0.0177(6) 0.0173(7) 0.0235(7) -0.0022(5) -0.0025(5) -0.0063(5)
C6 0.0197(7) 0.0207(7) 0.0224(7) -0.0053(6) -0.0007(6) -0.0082(6)
C17 0.0188(7) 0.0182(7) 0.0229(7) -0.0008(6) -0.0048(5) -0.0062(6)
C12 0.0196(7) 0.0215(7) 0.0224(7) -0.0018(6) -0.0036(5) -0.0083(6)
C14 0.0248(8) 0.0212(7) 0.0311(8) 0.0034(6) -0.0082(6) -0.0048(6)
C7 0.0268(8) 0.0206(7) 0.0267(8) -0.0052(6) 0.0000(6) -0.0067(6)
C16 0.0273(8) 0.0213(7) 0.0237(7) -0.0035(6) -0.0037(6) -0.0028(6)
C15 0.0261(8) 0.0208(7) 0.0317(8) -0.0040(6) -0.0043(6) -0.0021(6)
C13 0.0253(7) 0.0247(8) 0.0229(7) 0.0019(6) -0.0057(6) -0.0092(6)
C10 0.0295(8) 0.0298(8) 0.0211(7) -0.0026(6) -0.0005(6) -0.0127(7)
C2 0.0315(8) 0.0188(7) 0.0289(8) -0.0059(6) -0.0011(6) -0.0016(6)
C9 0.0314(8) 0.0315(9) 0.0259(8) -0.0113(7) 0.0047(6) -0.0131(7)
C1 0.0265(8) 0.0190(7) 0.0317(8) -0.0059(6) -0.0007(6) -0.0018(6)
C8 0.0278(8) 0.0231(8) 0.0324(8) -0.0095(6) 0.0031(6) -0.0086(6)
Na1 0.0232(3) 0.0224(3) 0.0242(3) -0.0028(2) -0.0025(2) -0.0031(2)

loop_
_atom_type_symbol
_atom_type_description
_atom_type_scat_dispersion_real
_atom_type_scat_dispersion_imag
_atom_type_scat_source
C C 0.0181 0.0091 'International Tables Vol C Tables 4.2.6.8 and 6.1.1.4'
H H 0.0000 0.0000 'International Tables Vol C Tables 4.2.6.8 and 6.1.1.4'
N N 0.0311 0.0180 'International Tables Vol C Tables 4.2.6.8 and 6.1.1.4'
Na Na 0.1353 0.1239 'International Tables Vol C Tables 4.2.6.8 and 6.1.1.4'
O O 0.0492 0.0322 'International Tables Vol C Tables 4.2.6.8 and 6.1.1.4'
V V 0.0687 2.1097 'International Tables Vol C Tables 4.2.6.8 and 6.1.1.4'

loop_
_geom_angle_atom_site_label_1
_geom_angle_atom_site_label_2
_geom_angle_atom_site_label_3
_geom_angle
_geom_angle_site_symmetry_1
_geom_angle_site_symmetry_3
_geom_angle_publ_flag
O4 V1 O3 148.57(5) . . ?
O4 V1 N3 74.55(5) . . ?
N3 V1 O3 74.29(5) . . ?
O1 V1 O3 98.74(5) . . ?
O1 V1 O4 101.16(6) . . ?
O1 V1 N3 122.16(7) . . ?
O2 V1 O3 97.33(6) . . ?
O2 V1 O4 98.95(6) . . ?
O2 V1 N3 128.99(7) . . ?
O2 V1 O1 108.80(8) . . ?
N1 O3 V1 116.90(8) . . ?
H6A O6 H6B 104.5 . . ?
Na1 O6 H6A 106.8 . . ?
Na1 O6 H6B 108.7 . . ?
H5A O5 H5B 107.1 . . ?
Na1 O5 H5A 101.5 . . ?
Na1 O5 H5B 113.5(17) . . ?
N2 O4 V1 117.77(9) . . ?
H7A O7 H7B 104.5 . . ?
Na1 O7 H7A 130.7 . . ?
Na1 O7 H7B 104.1 . . ?
C3 N3 V1 122.16(10) . . ?
C4 N3 V1 121.24(10) . . ?
C4 N3 C3 116.60(13) . . ?
O3 N1 C1 116.89(12) . . ?
C3 N1 O3 115.21(12) . . ?
C3 N1 C1 127.68(13) . . ?
V1 O1 Na1 150.51(7) . 1_655 ?
C5 N6 C6 126.15(12) . . ?
C5 N6 C17 126.06(13) . . ?
C17 N6 C6 107.78(12) . . ?
V1 O2 Na1 146.82(8) . . ?
C3 N4 C5 113.20(12) . . ?
C4 N5 C5 113.38(13) . . ?
O4 N2 C2 116.14(12) . . ?
C4 N2 O4 114.70(12) . . ?
C4 N2 C2 128.41(13) . . ?
N1 C3 N3 111.42(13) . . ?
N1 C3 N4 124.29(14) . . ?
N4 C3 N3 124.29(13) . . ?
C6 C11 C12 107.85(13) . . ?
C10 C11 C6 120.85(14) . . ?
C10 C11 C12 131.30(15) . . ?
N4 C5 N6 115.73(13) . . ?
N5 C5 N6 115.93(13) . . ?
N5 C5 N4 128.34(14) . . ?
N5 C4 N3 124.16(14) . . ?
N2 C4 N3 111.24(13) . . ?
N2 C4 N5 124.60(14) . . ?
C11 C6 N6 108.19(13) . . ?
C7 C6 N6 131.28(14) . . ?
C7 C6 C11 120.53(14) . . ?
C12 C17 N6 108.14(13) . . ?
C16 C17 N6 131.18(14) . . ?
C16 C17 C12 120.69(14) . . ?
C17 C12 C11 108.04(13) . . ?
C13 C12 C11 131.14(14) . . ?
C13 C12 C17 120.81(14) . . ?
C15 C14 H14 119.9 . . ?
C13 C14 H14 119.9 . . ?
C13 C14 C15 120.17(14) . . ?
C6 C7 H7 121.2 . . ?
C8 C7 C6 117.52(15) . . ?
C8 C7 H7 121.2 . . ?
C17 C16 H16 121.2 . . ?
C15 C16 C17 117.58(15) . . ?
C15 C16 H16 121.2 . . ?
C14 C15 C16 122.13(15) . . ?
C14 C15 H15 118.9 . . ?
C16 C15 H15 118.9 . . ?
C12 C13 H13 120.7 . . ?
C14 C13 C12 118.62(15) . . ?
C14 C13 H13 120.7 . . ?
C11 C10 H10 120.6 . . ?
C9 C10 C11 118.86(15) . . ?
C9 C10 H10 120.6 . . ?
N2 C2 H2A 109.5 . . ?
N2 C2 H2B 109.5 . . ?
N2 C2 H2C 109.5 . . ?
H2A C2 H2B 109.5 . . ?
H2A C2 H2C 109.5 . . ?
H2B C2 H2C 109.5 . . ?
C10 C9 H9 120.0 . . ?
C10 C9 C8 119.90(15) . . ?
C8 C9 H9 120.0 . . ?
N1 C1 H1A 109.5 . . ?
N1 C1 H1B 109.5 . . ?
N1 C1 H1C 109.5 . . ?
H1A C1 H1B 109.5 . . ?
H1A C1 H1C 109.5 . . ?
H1B C1 H1C 109.5 . . ?
C7 C8 C9 122.33(15) . . ?
C7 C8 H8 118.8 . . ?
C9 C8 H8 118.8 . . ?
O6 Na1 H5A 93.0 . . ?
O6 Na1 H7B 134.8 . . ?
O5 Na1 O6 99.1 . . ?
O5 Na1 H5A 18.9 . . ?
O5 Na1 H7B 121.8 . . ?
O5 Na1 O1 98.39(5) . 1_455 ?
O5 Na1 O2 109.65(5) . . ?
H5A Na1 H7B 119.2 . . ?
O7 Na1 O6 151.1 . . ?
O7 Na1 O5 109.3 . . ?
O7 Na1 H5A 112.4 . . ?
O7 Na1 H7B 18.5 . . ?
O7 Na1 O1 82.89(5) . 1_455 ?
O7 Na1 O2 91.91(6) . . ?
O1 Na1 O6 88.44(5) 1_455 . ?
O1 Na1 H5A 80.4 1_455 . ?
O1 Na1 H7B 68.8 1_455 . ?
O2 Na1 O6 82.76(5) . . ?
O2 Na1 H5A 126.9 . . ?
O2 Na1 H7B 98.9 . . ?
O2 Na1 O1 151.57(6) . 1_455 ?

loop_
_geom_bond_atom_site_label_1
_geom_bond_atom_site_label_2
_geom_bond_distance
_geom_bond_site_symmetry_2
_geom_bond_publ_flag
V1 O3 2.0142(11) . ?
V1 O4 1.9705(11) . ?
V1 N3 1.9844(13) . ?
V1 O1 1.6318(12) . ?
V1 O2 1.6311(13) . ?
O3 N1 1.3997(16) . ?
O6 H6A 0.8698 . ?
O6 H6B 0.8701 . ?
O6 Na1 2.4229(12) . ?
O5 H5A 0.8700 . ?
O5 Na1 2.3171(11) . ?
O5 H5B 0.82(3) . ?
O4 N2 1.3942(16) . ?
O7 H7A 0.8704 . ?
O7 H7B 0.8698 . ?
O7 Na1 2.3126(14) . ?
N3 C3 1.3526(19) . ?
N3 C4 1.3501(19) . ?
N1 C3 1.3243(19) . ?
N1 C1 1.4367(19) . ?
O1 Na1 2.3621(13) 1_655 ?
N6 C5 1.3889(19) . ?
N6 C6 1.4278(19) . ?
N6 C17 1.4254(18) . ?
O2 Na1 2.3223(14) . ?
N4 C3 1.333(2) . ?
N4 C5 1.3459(19) . ?
N5 C5 1.3398(19) . ?
N5 C4 1.3358(19) . ?
N2 C4 1.322(2) . ?
N2 C2 1.4410(19) . ?
C11 C6 1.403(2) . ?
C11 C12 1.441(2) . ?
C11 C10 1.397(2) . ?
C6 C7 1.396(2) . ?
C17 C12 1.403(2) . ?
C17 C16 1.396(2) . ?
C12 C13 1.398(2) . ?
C14 H14 0.9500 . ?
C14 C15 1.393(2) . ?
C14 C13 1.387(2) . ?
C7 H7 0.9500 . ?
C7 C8 1.390(2) . ?
C16 H16 0.9500 . ?
C16 C15 1.393(2) . ?
C15 H15 0.9500 . ?
C13 H13 0.9500 . ?
C10 H10 0.9500 . ?
C10 C9 1.380(2) . ?
C2 H2A 0.9800 . ?
C2 H2B 0.9800 . ?
C2 H2C 0.9800 . ?
C9 H9 0.9500 . ?
C9 C8 1.396(2) . ?
C1 H1A 0.9800 . ?
C1 H1B 0.9800 . ?
C1 H1C 0.9800 . ?
C8 H8 0.9500 . ?
Na1 H5A 2.6330 . ?
Na1 H7B 2.6618 . ?

loop_
_geom_torsion_atom_site_label_1
_geom_torsion_atom_site_label_2
_geom_torsion_atom_site_label_3
_geom_torsion_atom_site_label_4
_geom_torsion
_geom_torsion_site_symmetry_1
_geom_torsion_site_symmetry_2
_geom_torsion_site_symmetry_3
_geom_torsion_site_symmetry_4
_geom_torsion_publ_flag
V1 O3 N1 C3 1.69(16) . . . . ?
V1 O3 N1 C1 176.67(10) . . . . ?
V1 O4 N2 C4 7.65(17) . . . . ?
V1 O4 N2 C2 178.58(11) . . . . ?
V1 N3 C3 N1 1.29(17) . . . . ?
V1 N3 C3 N4 -179.20(11) . . . . ?
V1 N3 C4 N5 177.71(11) . . . . ?
V1 N3 C4 N2 -1.67(17) . . . . ?
O3 V1 O1 Na1 139.80(17) . . . 1_655 ?
O3 V1 O2 Na1 -32.49(17) . . . . ?
O3 N1 C3 N3 -1.82(18) . . . . ?
O3 N1 C3 N4 178.66(12) . . . . ?
O4 V1 O1 Na1 -15.75(19) . . . 1_655 ?
O4 V1 O2 Na1 120.53(16) . . . . ?
O4 N2 C4 N3 -3.70(18) . . . . ?
O4 N2 C4 N5 176.92(13) . . . . ?
N3 V1 O1 Na1 62.91(19) . . . 1_655 ?
N3 V1 O2 Na1 43.2(2) . . . . ?
O1 V1 O2 Na1 -134.37(16) . . . . ?
N6 C6 C7 C8 178.97(15) . . . . ?
N6 C17 C12 C11 0.48(16) . . . . ?
N6 C17 C12 C13 -179.81(13) . . . . ?
N6 C17 C16 C15 179.87(15) . . . . ?
O2 V1 O1 Na1 -119.32(17) . . . 1_655 ?
C3 N3 C4 N5 -1.8(2) . . . . ?
C3 N3 C4 N2 178.85(12) . . . . ?
C3 N4 C5 N6 178.84(12) . . . . ?
C3 N4 C5 N5 -1.5(2) . . . . ?
C11 C6 C7 C8 -0.1(2) . . . . ?
C11 C12 C13 C14 179.33(15) . . . . ?
C11 C10 C9 C8 -0.1(2) . . . . ?
C5 N6 C6 C11 -178.34(13) . . . . ?
C5 N6 C6 C7 2.5(3) . . . . ?
C5 N6 C17 C12 178.18(13) . . . . ?
C5 N6 C17 C16 -2.0(3) . . . . ?
C5 N4 C3 N3 1.2(2) . . . . ?
C5 N4 C3 N1 -179.36(14) . . . . ?
C5 N5 C4 N3 1.5(2) . . . . ?
C5 N5 C4 N2 -179.18(14) . . . . ?
C4 N3 C3 N1 -179.23(12) . . . . ?
C4 N3 C3 N4 0.3(2) . . . . ?
C4 N5 C5 N6 179.88(12) . . . . ?
C4 N5 C5 N4 0.2(2) . . . . ?
C6 N6 C5 N4 -1.2(2) . . . . ?
C6 N6 C5 N5 179.07(13) . . . . ?
C6 N6 C17 C12 -0.53(16) . . . . ?
C6 N6 C17 C16 179.33(15) . . . . ?
C6 C11 C12 C17 -0.26(16) . . . . ?
C6 C11 C12 C13 -179.92(15) . . . . ?
C6 C11 C10 C9 0.7(2) . . . . ?
C6 C7 C8 C9 0.7(2) . . . . ?
C17 N6 C5 N4 -179.70(13) . . . . ?
C17 N6 C5 N5 0.6(2) . . . . ?
C17 N6 C6 C11 0.37(16) . . . . ?
C17 N6 C6 C7 -178.81(15) . . . . ?
C17 C12 C13 C14 -0.3(2) . . . . ?
C17 C16 C15 C14 0.3(2) . . . . ?
C12 C11 C6 N6 -0.07(16) . . . . ?
C12 C11 C6 C7 179.21(14) . . . . ?
C12 C11 C10 C9 -179.06(15) . . . . ?
C12 C17 C16 C15 -0.3(2) . . . . ?
C16 C17 C12 C11 -179.40(14) . . . . ?
C16 C17 C12 C13 0.3(2) . . . . ?
C15 C14 C13 C12 0.3(2) . . . . ?
C13 C14 C15 C16 -0.3(3) . . . . ?
C10 C11 C6 N6 -179.86(13) . . . . ?
C10 C11 C6 C7 -0.6(2) . . . . ?
C10 C11 C12 C17 179.50(16) . . . . ?
C10 C11 C12 C13 -0.2(3) . . . . ?
C10 C9 C8 C7 -0.7(3) . . . . ?
C2 N2 C4 N3 -173.29(14) . . . . ?
C2 N2 C4 N5 7.3(3) . . . . ?
C1 N1 C3 N3 -176.16(14) . . . . ?
C1 N1 C3 N4 4.3(2) . . . . ?
